data_4069559
loop_
_publ_author_name
'Yakubovich, Shiri'
'Gostevskii, Boris'
'Kalikhman, Inna'
'Kost, Daniel'

_publ_section_title
;
 Regioselective Intramolecular Chloride Displacement Leading to Five- or
 Six-Membered Chelate-Ring Closure and Pentacoordinate Silicon Complexes:
 A Facile Wawzonek Rearrangement&#x2020;
;
_journal_issue 14
_journal_name_full Organometallics
_journal_page_first 4126
_journal_paper_doi 10.1021/om9002818
_journal_volume 28
_journal_year 2009
_chemical_compound_source 'see text'
_chemical_formula_moiety 'C14 H21 Cl N2 O Si'
_chemical_formula_sum 'C14 H21 Cl N2 O Si'
_chemical_formula_weight 296.88
_chemical_name_common 9d
_chemical_name_systematic
;
Chlorodimethyl[N-(isopropylideneimino)phenylacetamidomethyl]silane
;
_space_group_IT_number 2
_symmetry_cell_setting triclinic
_symmetry_Int_Tables_number 2
_symmetry_space_group_name_Hall '-P 1'
_symmetry_space_group_name_H-M 'P -1'
_atom_sites_solution_hydrogens geom
_atom_sites_solution_primary direct
_atom_sites_solution_secondary difmap
_cell_angle_alpha 99.269(8)
_cell_angle_beta 109.036(6)
_cell_angle_gamma 115.209(7)
_cell_formula_units_Z 2
_cell_length_a 9.111(4)
_cell_length_b 10.417(4)
_cell_length_c 10.811(4)
_cell_measurement_reflns_used 3293
_cell_measurement_temperature 200
_cell_measurement_theta_max 90
_cell_measurement_theta_min 0
_cell_volume 821.8(6)
_computing_cell_refinement 'SET4 (de Boer & Duisenberg, 1984)'
_computing_data_collection 'Locally modified CAD4 Software (Enraf-Nonius, 1989)'
_computing_data_reduction 'HELENA (Spek, 1997)'
_computing_publication_material 'PLATON (Spek, 2003)'
_computing_structure_refinement 'SHELXL-97 (Sheldrick, 1997)'
_diffrn_ambient_temperature 200
_diffrn_detector_area_resol_mean 18.4
_diffrn_measured_fraction_theta_full 0.959
_diffrn_measured_fraction_theta_max 0.959
_diffrn_measurement_device_type 'Bruker AXS Smart 1000'
_diffrn_measurement_method \q/2\q
_diffrn_radiation_monochromator graphite
_diffrn_radiation_probe x-ray
_diffrn_radiation_source 'Rotating Anode'
_diffrn_radiation_type MoK\a
_diffrn_radiation_wavelength 0.71073
_diffrn_reflns_av_R_equivalents 0.0382
_diffrn_reflns_av_sigmaI/netI 0.0718
_diffrn_reflns_limit_h_max 8
_diffrn_reflns_limit_h_min -11
_diffrn_reflns_limit_k_max 13
_diffrn_reflns_limit_k_min -7
_diffrn_reflns_limit_l_max 13
_diffrn_reflns_limit_l_min -12
_diffrn_reflns_number 4696
_diffrn_reflns_reduction_process
;
;
_diffrn_reflns_theta_full 26.55
_diffrn_reflns_theta_max 26.55
_diffrn_reflns_theta_min 2.13
_diffrn_standards_decay_% 0
_diffrn_standards_number 0
_exptl_absorpt_coefficient_mu 0.300
_exptl_absorpt_correction_T_max 0.958
_exptl_absorpt_correction_T_min 0.918
_exptl_absorpt_correction_type analytical
_exptl_crystal_colour colorlles
_exptl_crystal_density_diffrn 1.191
_exptl_crystal_density_meas 1.19
_exptl_crystal_density_method 'Not Measured'
_exptl_crystal_description cube
_exptl_crystal_F_000 316
_exptl_crystal_size_max 0.200
_exptl_crystal_size_mid 0.100
_exptl_crystal_size_min 0.100
_refine_diff_density_max 0.551
_refine_diff_density_min -0.411
_refine_diff_density_rms 0.079
_refine_ls_extinction_method none
_refine_ls_goodness_of_fit_ref 0.975
_refine_ls_hydrogen_treatment mixed
_refine_ls_matrix_type full
_refine_ls_number_parameters 234
_refine_ls_number_reflns 3293
_refine_ls_number_restraints 0
_refine_ls_restrained_S_all 0.975
_refine_ls_R_factor_all 0.0764
_refine_ls_R_factor_gt 0.0570
_refine_ls_shift/su_max 0.000
_refine_ls_shift/su_mean 0.021
_refine_ls_structure_factor_coef Fsqd
_refine_ls_weighting_details 'calc w=1/[\s^2^(Fo^2^)+(0.0937P)^2^]         where P=(Fo^2^+2Fc^2^)/3'
_refine_ls_weighting_scheme calc
_refine_ls_wR_factor_gt 0.1463
_refine_ls_wR_factor_ref 0.1585
_reflns_number_gt 2338
_reflns_number_total 3293
_reflns_threshold_expression I>2\s(I)
_cod_data_source_file om9002818_si_002.cif
_cod_data_source_block global
_cod_depositor_comments
;
The following automatic conversions were performed:

'_symmetry_cell_setting' value 'Triclinic' changed to 'triclinic'
according to /home/saulius/struct/CIF-dictionaries/cif_core.dic
dictionary named 'cif_core.dic' version 2.4.2 from 2011-04-26.

Automatic conversion script
Id: cif_fix_values 1715 2011-07-08 13:25:40Z adriana 
;
_cod_database_code 4069559

loop_
_symmetry_equiv_pos_site_id
_symmetry_equiv_pos_as_xyz
1 x,y,z
2 -x,-y,-z

loop_
_atom_site_aniso_label
_atom_site_aniso_U_11
_atom_site_aniso_U_22
_atom_site_aniso_U_33
_atom_site_aniso_U_23
_atom_site_aniso_U_13
_atom_site_aniso_U_12
Cl2 0.0514(4) 0.0573(5) 0.0529(4) 0.0185(3) 0.0368(3) 0.0220(3)
Si1 0.0426(4) 0.0418(5) 0.0414(4) 0.0115(3) 0.0259(3) 0.0202(3)
O1 0.0475(10) 0.0451(12) 0.0486(10) 0.0114(8) 0.0328(9) 0.0214(9)
N1 0.0402(11) 0.0386(12) 0.0390(11) 0.0116(9) 0.0250(10) 0.0177(9)
N2 0.0453(12) 0.0436(13) 0.0445(12) 0.0175(10) 0.0248(10) 0.0215(10)
C1 0.0360(12) 0.0472(16) 0.0321(12) 0.0091(11) 0.0178(11) 0.0184(12)
C2 0.0420(14) 0.0615(19) 0.0356(13) 0.0166(13) 0.0246(12) 0.0243(14)
C3 0.0400(12) 0.0435(14) 0.0338(12) 0.0141(11) 0.0269(11) 0.0200(11)
C4 0.0530(16) 0.0520(18) 0.0516(16) 0.0217(14) 0.0382(14) 0.0276(15)
C5 0.066(2) 0.105(3) 0.0531(17) 0.045(2) 0.0426(17) 0.061(2)
C6 0.0436(17) 0.111(3) 0.0416(16) 0.0117(19) 0.0213(15) 0.031(2)
C7 0.0508(18) 0.065(2) 0.0590(19) -0.0001(18) 0.0321(16) 0.0081(17)
C8 0.0544(16) 0.0493(18) 0.0549(16) 0.0184(14) 0.0377(15) 0.0240(14)
C10 0.0418(14) 0.0478(16) 0.0457(15) 0.0137(13) 0.0301(13) 0.0215(12)
C11 0.0445(13) 0.0463(15) 0.0404(13) 0.0151(12) 0.0256(12) 0.0199(12)
C12 0.059(2) 0.055(2) 0.0498(18) 0.0037(16) 0.0320(17) 0.0097(16)
C13 0.0618(17) 0.0627(19) 0.0397(14) 0.0139(14) 0.0210(14) 0.0295(16)
C14 0.074(2) 0.089(2) 0.0661(19) 0.0362(18) 0.0452(18) 0.057(2)
C15 0.071(2) 0.047(2) 0.064(2) 0.0172(17) 0.035(2) 0.0254(18)

loop_
_atom_site_label
_atom_site_type_symbol
_atom_site_thermal_displace_type
_atom_site_fract_x
_atom_site_fract_y
_atom_site_fract_z
_atom_site_occupancy
_atom_site_U_iso_or_equiv
_atom_site_calc_flag
_atom_site_refinement_flags
Cl2 Cl Uani -0.23918(9) 0.12094(8) 0.30627(7) 1.000 0.0523(3) . .
Si1 Si Uani -0.07484(9) 0.16603(8) 0.17736(7) 1.000 0.0408(3) . .
O1 O Uani 0.0648(2) 0.2367(2) 0.07001(18) 1.000 0.0453(6) . .
N1 N Uani 0.0933(3) 0.4536(2) 0.1735(2) 1.000 0.0383(7) . .
N2 N Uani 0.1326(3) 0.6037(2) 0.1821(2) 1.000 0.0432(7) . .
C1 C Uani 0.1309(3) 0.3770(3) 0.0910(2) 1.000 0.0395(8) . .
C2 C Uani 0.2604(4) 0.4573(4) 0.0353(3) 1.000 0.0451(9) . .
C3 C Uani 0.4527(3) 0.5271(3) 0.1453(2) 1.000 0.0364(7) . .
C4 C Uani 0.5150(4) 0.4371(4) 0.1966(3) 1.000 0.0469(10) . .
C5 C Uani 0.6886(5) 0.5011(5) 0.2992(3) 1.000 0.0602(13) . .
C6 C Uani 0.8028(5) 0.6546(5) 0.3519(3) 1.000 0.0704(13) . .
C7 C Uani 0.7436(4) 0.7443(5) 0.3031(4) 1.000 0.0679(11) . .
C8 C Uani 0.5694(4) 0.6821(3) 0.2011(3) 1.000 0.0498(10) . .
C10 C Uani -0.0365(4) 0.3640(3) 0.2209(3) 1.000 0.0428(9) . .
C11 C Uani 0.2530(3) 0.7065(3) 0.3015(3) 1.000 0.0431(8) . .
C12 C Uani -0.2645(5) 0.0071(4) 0.0159(4) 1.000 0.0624(11) . .
C13 C Uani 0.3595(4) 0.6861(3) 0.4269(3) 1.000 0.0568(10) . .
C14 C Uani 0.1037(4) 0.1374(4) 0.2895(3) 1.000 0.0645(11) . .
C15 C Uani 0.2879(6) 0.8626(4) 0.3155(4) 1.000 0.0614(12) . .
H1 H Uiso 0.244(4) 0.540(3) 0.015(3) 1.000 0.048(8) . .
H2 H Uiso 0.242(4) 0.383(3) -0.036(3) 1.000 0.047(7) . .
H3 H Uiso 0.020(4) 0.408(3) 0.316(4) 1.000 0.062(9) . .
H4 H Uiso -0.141(4) 0.367(3) 0.184(3) 1.000 0.060(9) . .
H5 H Uiso 0.446(3) 0.339(3) 0.159(3) 1.000 0.040(7) . .
H6 H Uiso 0.531(4) 0.746(3) 0.166(3) 1.000 0.058(9) . .
H7 H Uiso 0.727(4) 0.446(3) 0.333(3) 1.000 0.058(9) . .
H8 H Uiso 0.919(5) 0.696(4) 0.422(4) 1.000 0.077(10) . .
H9 H Uiso 0.397(5) 0.922(4) 0.328(4) 1.000 0.070(11) . .
H10 H Uiso 0.262(4) 0.893(4) 0.387(4) 1.000 0.074(10) . .
H13 H Uiso 0.820(4) 0.849(4) 0.348(4) 1.000 0.072(10) . .
H13A H Uiso 0.32430 0.70460 0.49930 1.000 0.0850 calc R
H13B H Uiso 0.48610 0.75610 0.45970 1.000 0.0850 calc R
H13C H Uiso 0.33650 0.58430 0.40220 1.000 0.0850 calc R
H14A H Uiso 0.06210 0.08440 0.34700 1.000 0.0970 calc R
H14B H Uiso 0.21100 0.23410 0.34780 1.000 0.0970 calc R
H14C H Uiso 0.13030 0.07910 0.23160 1.000 0.0970 calc R
H16 H Uiso -0.341(6) 0.033(4) -0.035(5) 1.000 0.095(15) . .
H17 H Uiso -0.316(6) -0.064(5) 0.045(5) 1.000 0.109(16) . .
H19 H Uiso -0.230(5) -0.025(4) -0.047(4) 1.000 0.096(13) . .
H21 H Uiso 0.211(5) 0.864(4) 0.234(5) 1.000 0.084(12) . .

loop_
_atom_type_symbol
_atom_type_description
_atom_type_scat_dispersion_real
_atom_type_scat_dispersion_imag
_atom_type_scat_source
Si Si 0.0817 0.0704 'International Tables Vol C Tables 4.2.6.8 and 6.1.1.4'
O O 0.0106 0.0060 'International Tables Vol C Tables 4.2.6.8 and 6.1.1.4'
N N 0.0061 0.0033 'International Tables Vol C Tables 4.2.6.8 and 6.1.1.4'
Cl Cl 0.1484 0.1585 'International Tables Vol C Tables 4.2.6.8 and 6.1.1.4'
H H 0.0000 0.0000 'International Tables Vol C Tables 4.2.6.8 and 6.1.1.4'
C C 0.0033 0.0016 'International Tables Vol C Tables 4.2.6.8 and 6.1.1.4'

loop_
_geom_angle_atom_site_label_1
_geom_angle_atom_site_label_2
_geom_angle_atom_site_label_3
_geom_angle
_geom_angle_publ_flag
Cl2 Si1 O1 170.33(8) yes
Cl2 Si1 C10 87.47(12) yes
Cl2 Si1 C12 93.96(15) yes
Cl2 Si1 C14 96.12(12) yes
O1 Si1 C10 83.02(13) yes
O1 Si1 C12 89.76(15) yes
O1 Si1 C14 89.88(14) yes
C10 Si1 C12 122.99(17) yes
C10 Si1 C14 117.69(16) yes
C12 Si1 C14 118.77(18) yes
Si1 O1 C1 112.87(17) yes
N2 N1 C1 121.4(2) yes
N2 N1 C10 120.0(3) yes
C1 N1 C10 116.1(2) yes
N1 N2 C11 114.8(2) yes
O1 C1 N1 117.8(3) yes
O1 C1 C2 121.5(3) yes
N1 C1 C2 120.5(3) yes
C1 C2 C3 109.8(2) no
C2 C3 C4 120.8(3) no
C2 C3 C8 121.2(3) no
C4 C3 C8 118.0(3) no
C3 C4 C5 120.7(4) no
C4 C5 C6 120.5(4) no
C5 C6 C7 119.5(4) no
C6 C7 C8 120.8(4) no
C3 C8 C7 120.6(3) no
Si1 C10 N1 108.9(2) yes
N2 C11 C13 127.2(3) yes
N2 C11 C15 115.7(3) yes
C13 C11 C15 117.1(3) no
C1 C2 H1 109(2) no
C1 C2 H2 105(2) no
C3 C2 H1 108(2) no
C3 C2 H2 107(2) no
H1 C2 H2 119(3) no
C3 C4 H5 119(2) no
C5 C4 H5 120(2) no
C4 C5 H7 121(2) no
C6 C5 H7 118(2) no
C5 C6 H8 119(3) no
C7 C6 H8 121(3) no
C6 C7 H13 118(3) no
C8 C7 H13 121(3) no
C3 C8 H6 119.6(19) no
C7 C8 H6 120(2) no
Si1 C10 H3 107(2) no
Si1 C10 H4 113.7(19) no
N1 C10 H3 105(2) no
N1 C10 H4 111(2) no
H3 C10 H4 111(3) no
Si1 C12 H16 113(3) no
Si1 C12 H17 104(3) no
Si1 C12 H19 114(3) no
H16 C12 H17 113(5) no
H16 C12 H19 102(4) no
H17 C12 H19 111(5) no
C11 C13 H13A 110.00 no
C11 C13 H13B 109.00 no
C11 C13 H13C 109.00 no
H13A C13 H13B 109.00 no
H13A C13 H13C 109.00 no
H13B C13 H13C 109.00 no
Si1 C14 H14A 109.00 no
Si1 C14 H14B 109.00 no
Si1 C14 H14C 109.00 no
H14A C14 H14B 109.00 no
H14A C14 H14C 110.00 no
H14B C14 H14C 109.00 no
C11 C15 H9 111(3) no
C11 C15 H10 107(3) no
C11 C15 H21 111(3) no
H9 C15 H10 114(4) no
H9 C15 H21 106(4) no
H10 C15 H21 108(4) no

loop_
_geom_bond_atom_site_label_1
_geom_bond_atom_site_label_2
_geom_bond_distance
_geom_bond_publ_flag
Cl2 Si1 2.3190(16) yes
Si1 O1 1.987(2) yes
Si1 C10 1.888(3) yes
Si1 C12 1.854(4) yes
Si1 C14 1.857(4) yes
O1 C1 1.267(4) yes
N1 N2 1.427(3) yes
N1 C1 1.324(4) yes
N1 C10 1.463(4) yes
N2 C11 1.283(4) yes
C1 C2 1.497(5) no
C2 C3 1.513(4) no
C3 C4 1.387(5) no
C3 C8 1.381(4) no
C4 C5 1.377(6) no
C5 C6 1.366(7) no
C6 C7 1.358(7) no
C7 C8 1.381(5) no
C11 C13 1.495(4) no
C11 C15 1.489(5) no
C2 H1 0.98(3) no
C2 H2 0.91(3) no
C4 H5 0.87(3) no
C5 H7 0.86(3) no
C6 H8 0.93(5) no
C7 H13 0.93(4) no
C8 H6 0.95(3) no
C10 H3 0.91(4) no
C10 H4 0.92(4) no
C12 H16 0.91(5) no
C12 H17 0.86(5) no
C12 H19 0.91(5) no
C13 H13A 0.9600 no
C13 H13B 0.9600 no
C13 H13C 0.9600 no
C14 H14A 0.9600 no
C14 H14B 0.9600 no
C14 H14C 0.9600 no
C15 H9 0.87(5) no
C15 H10 0.93(4) no
C15 H21 0.94(5) no

loop_
_geom_contact_atom_site_label_1
_geom_contact_atom_site_label_2
_geom_contact_distance
_geom_contact_site_symmetry_2
_geom_contact_publ_flag
Cl2 H8 2.94(4) 2_666 no
Cl2 H13A 3.0600 2_566 no
O1 N1 2.218(3) . no
O1 C4 3.344(5) . no
O1 H5 2.91(3) . no
N2 C2 3.292(5) 2_565 no
N2 C1 3.240(4) 2_565 no
N1 H13C 2.3800 . no
N2 H1 2.47(4) . no
N2 H1 2.90(4) 2_565 no
C1 N2 3.240(4) 2_565 no
C2 C11 3.591(5) . no
C2 N2 3.292(5) 2_565 no
C3 C3 3.541(4) 2_665 no
C4 O1 3.344(5) . no
C8 C13 3.564(5) . no
C8 C11 3.483(5) . no
C10 C13 3.358(5) . no
C11 C2 3.591(5) . no
C11 C8 3.483(5) . no
C13 C10 3.358(5) . no
C13 C8 3.564(5) . no
C1 H13C 3.1000 . no
C1 H5 2.94(3) . no
C5 H4 2.91(4) 1_655 no
C7 H2 3.05(3) 2_665 no
C8 H2 3.03(4) 2_665 no
C10 H13C 2.8700 . no
C11 H3 2.99(3) . no
C13 H3 2.87(4) . no
H1 N2 2.47(4) . no
H1 H6 2.33(5) . no
H1 N2 2.90(4) 2_565 no
H1 H4 2.56(4) 2_565 no
H2 H5 2.57(4) . no
H2 C7 3.05(3) 2_665 no
H2 C8 3.03(4) 2_665 no
H3 C11 2.99(3) . no
H3 C13 2.87(4) . no
H3 H13C 2.4000 . no
H4 C5 2.91(4) 1_455 no
H4 H7 2.53(5) 1_455 no
H4 H1 2.56(4) 2_565 no
H5 O1 2.91(3) . no
H5 C1 2.94(3) . no
H5 H2 2.57(4) . no
H6 H1 2.33(5) . no
H7 H4 2.53(5) 1_655 no
H8 Cl2 2.94(4) 2_666 no
H13 H14A 2.5100 1_665 no
H13A Cl2 3.0600 2_566 no
H13C N1 2.3800 . no
H13C C1 3.1000 . no
H13C C10 2.8700 . no
H13C H3 2.4000 . no
H14A H13 2.5100 1_445 no
H14C H19 2.5300 2_555 no
H19 H14C 2.5300 2_555 no

loop_
_geom_hbond_atom_site_label_D
_geom_hbond_atom_site_label_H
_geom_hbond_atom_site_label_A
_geom_hbond_distance_DH
_geom_hbond_distance_HA
_geom_hbond_distance_DA
_geom_hbond_angle_DHA
_geom_hbond_publ_flag
C2 H1 N2 0.98(3) 2.47(4) 2.853(5) 103(2) yes
C13 H13C N1 0.9600 2.3800 2.789(4) 105.00 yes

loop_
_geom_torsion_atom_site_label_1
_geom_torsion_atom_site_label_2
_geom_torsion_atom_site_label_3
_geom_torsion_atom_site_label_4
_geom_torsion
_geom_torsion_publ_flag
C10 Si1 O1 C1 7.6(2) no
C12 Si1 O1 C1 130.9(2) no
C14 Si1 O1 C1 -110.3(2) no
C12 Si1 C10 N1 -94.9(3) no
C14 Si1 C10 N1 76.4(2) no
Cl2 Si1 C10 N1 172.02(19) no
O1 Si1 C10 N1 -9.75(19) no
Si1 O1 C1 N1 -2.8(3) no
Si1 O1 C1 C2 171.9(2) no
N2 N1 C1 O1 -168.0(2) no
C1 N1 N2 C11 -114.6(3) no
C10 N1 N2 C11 84.0(3) no
N2 N1 C10 Si1 174.05(17) no
C1 N1 C10 Si1 11.7(3) no
N2 N1 C1 C2 17.3(4) no
C10 N1 C1 C2 179.4(3) no
C10 N1 C1 O1 -5.9(4) no
N1 N2 C11 C13 3.1(5) no
N1 N2 C11 C15 -176.4(3) no
O1 C1 C2 C3 -93.8(3) no
N1 C1 C2 C3 80.7(4) no
C1 C2 C3 C4 61.3(4) no
C1 C2 C3 C8 -116.5(3) no
C8 C3 C4 C5 -0.5(5) no
C2 C3 C8 C7 178.9(3) no
C4 C3 C8 C7 1.1(5) no
C2 C3 C4 C5 -178.4(3) no
C3 C4 C5 C6 -0.2(6) no
C4 C5 C6 C7 0.5(6) no
C5 C6 C7 C8 0.1(6) no
C6 C7 C8 C3 -0.9(6) no
